data_7031174
loop_
_publ_author_name
'Zheng, Yan'
'Du, Miao'
'Li, Jian-Rong'
'Zhang, Ruo-Hua'
'Bu, Xian-He'

_publ_section_title
;
 Tuning the framework formation of silver(i) coordination architectures
 with heterocyclic thioethers
;
_journal_issue 8
_journal_name_full 'Dalton Transactions'
_journal_page_first 1509
_journal_paper_doi 10.1039/b212499h
_journal_year 2003
_chemical_formula_sum 'C7 H10 Ag N5 O4 S4'
_chemical_formula_weight 464.31
_chemical_name_systematic
; 
? 
;
_space_group_IT_number 15
_symmetry_cell_setting monoclinic
_symmetry_space_group_name_Hall '-C 2yc'
_symmetry_space_group_name_H-M 'C 1 2/c 1'
_atom_sites_solution_hydrogens geom
_atom_sites_solution_primary direct
_atom_sites_solution_secondary difmap
_audit_creation_method SHELXL-97
_cell_angle_alpha 90.00
_cell_angle_beta 122.308(5)
_cell_angle_gamma 90.00
_cell_formula_units_Z 4
_cell_length_a 13.831(5)
_cell_length_b 18.293(6)
_cell_length_c 8.351(3)
_cell_measurement_temperature 293(2)
_cell_volume 1785.8(11)
_computing_cell_refinement 'Bruker SMART'
_computing_data_collection 'Bruker SMART'
_computing_data_reduction 'Bruker SHELXTL'
_computing_molecular_graphics 'Bruker SHELXTL'
_computing_publication_material 'Bruker SHELXTL'
_computing_structure_refinement 'SHELXL-97 (Sheldrick, 1997)'
_computing_structure_solution 'SHELXS-97 (Sheldrick, 1990)'
_diffrn_ambient_temperature 293(2)
_diffrn_measured_fraction_theta_full 0.968
_diffrn_measured_fraction_theta_max 0.968
_diffrn_measurement_device_type 'CCD area detector'
_diffrn_measurement_method 'phi and omega scans'
_diffrn_radiation_monochromator graphite
_diffrn_radiation_source 'fine-focus sealed tube'
_diffrn_radiation_type MoK\a
_diffrn_radiation_wavelength 0.71073
_diffrn_reflns_av_R_equivalents 0.0365
_diffrn_reflns_av_sigmaI/netI 0.0507
_diffrn_reflns_limit_h_max 16
_diffrn_reflns_limit_h_min -11
_diffrn_reflns_limit_k_max 21
_diffrn_reflns_limit_k_min -21
_diffrn_reflns_limit_l_max 7
_diffrn_reflns_limit_l_min -9
_diffrn_reflns_number 3521
_diffrn_reflns_theta_full 25.03
_diffrn_reflns_theta_max 25.03
_diffrn_reflns_theta_min 4.90
_exptl_absorpt_coefficient_mu 1.613
_exptl_absorpt_correction_T_max 0.7939
_exptl_absorpt_correction_T_min 0.6432
_exptl_absorpt_correction_type multi-scan
_exptl_absorpt_process_details SADABS
_exptl_crystal_colour colorless
_exptl_crystal_density_diffrn 1.727
_exptl_crystal_density_method 'not measured'
_exptl_crystal_description noodle
_exptl_crystal_F_000 920
_exptl_crystal_size_max 0.30
_exptl_crystal_size_mid 0.20
_exptl_crystal_size_min 0.15
_refine_diff_density_max 0.555
_refine_diff_density_min -0.441
_refine_diff_density_rms 0.095
_refine_ls_extinction_method none
_refine_ls_goodness_of_fit_ref 0.983
_refine_ls_hydrogen_treatment mixed
_refine_ls_matrix_type full
_refine_ls_number_parameters 102
_refine_ls_number_reflns 1528
_refine_ls_number_restraints 2
_refine_ls_restrained_S_all 0.989
_refine_ls_R_factor_all 0.0608
_refine_ls_R_factor_gt 0.0388
_refine_ls_shift/su_max 0.096
_refine_ls_shift/su_mean 0.009
_refine_ls_structure_factor_coef Fsqd
_refine_ls_weighting_details 'calc w=1/[\s^2^(Fo^2^)+(0.0500P)^2^+0.0000P] where P=(Fo^2^+2Fc^2^)/3'
_refine_ls_weighting_scheme calc
_refine_ls_wR_factor_gt 0.0864
_refine_ls_wR_factor_ref 0.0941
_reflns_number_gt 1101
_reflns_number_total 1528
_reflns_threshold_expression >2sigma(I)
_cod_data_source_file b212499h.txt
_cod_data_source_block 3
_cod_depositor_comments
;
The following automatic conversions were performed:

'_symmetry_cell_setting' value 'Monoclinic' changed to 'monoclinic'
according to
/usr/data/users/saulius/automatic-downloads/retrospective/RSC/lib/dictionaries/cif_core.dic
dictionary named 'cif_core.dic' version 2.4.2 from
2011-04-26.

'_exptl_absorpt_correction_type' value 'MULTI-SCAN'
changed to 'multi-scan' according to
/usr/data/users/saulius/automatic-downloads/retrospective/RSC/lib/dictionaries/cif_core.dic
dictionary named 'cif_core.dic' version 2.4.2 from 2011-04-26.

Automatic conversion script
Id: cif_fix_values 2281 2013-09-26 08:29:07Z andrius 
;
_cod_original_cell_volume 1785.9(10)
_cod_original_sg_symbol_H-M C2/c
_cod_database_code 7031174

loop_
_symmetry_equiv_pos_as_xyz
'x, y, z'
'-x, y, -z+1/2'
'x+1/2, y+1/2, z'
'-x+1/2, y+1/2, -z+1/2'
'-x, -y, -z'
'x, -y, z-1/2'
'-x+1/2, -y+1/2, -z'
'x+1/2, -y+1/2, z-1/2'

loop_
_atom_site_label
_atom_site_type_symbol
_atom_site_fract_x
_atom_site_fract_y
_atom_site_fract_z
_atom_site_U_iso_or_equiv
_atom_site_adp_type
_atom_site_occupancy
_atom_site_symmetry_multiplicity
_atom_site_calc_flag
_atom_site_refinement_flags
Ag1 Ag 1.0000 0.48154(3) 0.2500 0.0469(2) Uani 1 2 d S
S1 S 0.77662(15) 0.68256(9) 0.2410(2) 0.0673(5) Uani 1 1 d .
S2 S 0.87160(16) 0.68280(9) 0.6642(2) 0.0742(5) Uani 1 1 d .
N1 N 0.8826(4) 0.5642(2) 0.2887(6) 0.0436(10) Uani 1 1 d .
N2 N 0.9056(3) 0.5833(2) 0.4646(5) 0.0420(10) Uani 1 1 d .
C1 C 0.7785(6) 0.6021(4) -0.0449(8) 0.0760(18) Uani 1 1 d .
H1A H 0.8105 0.5582 -0.0606 0.114 Uiso 1 1 calc R
H1B H 0.8038 0.6434 -0.0840 0.114 Uiso 1 1 calc R
H1C H 0.6965 0.5994 -0.1209 0.114 Uiso 1 1 calc R
C2 C 0.8165(5) 0.6106(3) 0.1572(7) 0.0490(13) Uani 1 1 d .
C3 C 0.8568(5) 0.6453(3) 0.4606(7) 0.0497(13) Uani 1 1 d .
C4 C 1.0000 0.7353(4) 0.7500 0.088(3) Uani 1 2 d S
H4A H 1.0102 0.7667 0.8516 0.105 Uiso 0.50 1 calc PR
H4B H 0.9898 0.7667 0.6484 0.105 Uiso 0.50 1 calc PR
N3 N 1.0000 0.7771(6) 0.2500 0.106(3) Uani 1 2 d SD
O1 O 0.9531(7) 0.7414(7) 0.1032(9) 0.180(4) Uani 1 1 d D
O2 O 1.0000 0.8435(8) 0.2500 0.37(2) Uani 1 2 d SD
O3 O 0.6134(15) 0.5727(8) 0.386(4) 0.197(8) Uani 0.50 1 d P

loop_
_atom_site_aniso_label
_atom_site_aniso_U_11
_atom_site_aniso_U_22
_atom_site_aniso_U_33
_atom_site_aniso_U_23
_atom_site_aniso_U_13
_atom_site_aniso_U_12
Ag1 0.0661(4) 0.0349(3) 0.0380(3) 0.000 0.0268(3) 0.000
S1 0.0924(12) 0.0660(9) 0.0472(8) 0.0194(7) 0.0397(8) 0.0438(8)
S2 0.1062(14) 0.0813(11) 0.0486(9) 0.0144(7) 0.0503(10) 0.0457(10)
N1 0.053(3) 0.042(2) 0.040(2) 0.0046(18) 0.027(2) 0.008(2)
N2 0.052(3) 0.040(2) 0.038(2) 0.0085(18) 0.027(2) 0.0097(19)
C1 0.096(5) 0.085(4) 0.044(3) 0.010(3) 0.035(3) 0.022(4)
C2 0.057(3) 0.053(3) 0.041(3) 0.009(2) 0.029(3) 0.013(3)
C3 0.062(4) 0.050(3) 0.045(3) 0.011(2) 0.034(3) 0.015(3)
C4 0.168(11) 0.037(4) 0.065(6) 0.000 0.067(7) 0.000
N3 0.054(6) 0.103(8) 0.128(10) 0.000 0.027(7) 0.000
O1 0.128(6) 0.317(11) 0.064(4) 0.004(6) 0.031(4) 0.004(7)
O2 0.177(16) 0.130(12) 0.54(4) 0.000 0.014(19) 0.000
O3 0.151(14) 0.103(10) 0.32(2) -0.012(12) 0.116(15) 0.009(9)

loop_
_atom_type_symbol
_atom_type_description
_atom_type_scat_dispersion_real
_atom_type_scat_dispersion_imag
_atom_type_scat_source
C C 0.0033 0.0016 'International Tables Vol C Tables 4.2.6.8 and 6.1.1.4'
H H 0.0000 0.0000 'International Tables Vol C Tables 4.2.6.8 and 6.1.1.4'
N N 0.0061 0.0033 'International Tables Vol C Tables 4.2.6.8 and 6.1.1.4'
O O 0.0106 0.0060 'International Tables Vol C Tables 4.2.6.8 and 6.1.1.4'
S S 0.1246 0.1234 'International Tables Vol C Tables 4.2.6.8 and 6.1.1.4'
Ag Ag -0.8971 1.1015 'International Tables Vol C Tables 4.2.6.8 and 6.1.1.4'

loop_
_geom_angle_atom_site_label_1
_geom_angle_atom_site_label_2
_geom_angle_atom_site_label_3
_geom_angle
_geom_angle_site_symmetry_1
_geom_angle_site_symmetry_3
N2 Ag1 N2 119.0(2) 6_565 5_766
N2 Ag1 N1 103.61(13) 6_565 2_755
N2 Ag1 N1 114.46(14) 5_766 2_755
N2 Ag1 N1 114.46(14) 6_565 .
N2 Ag1 N1 103.61(13) 5_766 .
N1 Ag1 N1 100.4(2) 2_755 .
C3 S1 C2 88.1(2) . .
C3 S2 C4 100.1(2) . .
C2 N1 N2 113.3(4) . .
C2 N1 Ag1 121.8(3) . .
N2 N1 Ag1 121.7(3) . .
C3 N2 N1 111.8(4) . .
C3 N2 Ag1 117.6(3) . 5_766
N1 N2 Ag1 130.3(3) . 5_766
N1 C2 C1 123.8(5) . .
N1 C2 S1 113.0(4) . .
C1 C2 S1 123.3(4) . .
N2 C3 S1 113.8(4) . .
N2 C3 S2 121.7(4) . .
S1 C3 S2 124.4(3) . .
S2 C4 S2 115.4(4) . 2_756
O2 N3 O1 122.2(6) . .
O2 N3 O1 122.2(6) . 2_755
O1 N3 O1 115.7(12) . 2_755

loop_
_geom_bond_atom_site_label_1
_geom_bond_atom_site_label_2
_geom_bond_distance
_geom_bond_site_symmetry_2
Ag1 N2 2.338(4) 6_565
Ag1 N2 2.338(4) 5_766
Ag1 N1 2.364(4) 2_755
Ag1 N1 2.364(4) .
S1 C3 1.698(5) .
S1 C2 1.715(5) .
S2 C3 1.740(5) .
S2 C4 1.797(5) .
N1 C2 1.299(6) .
N1 N2 1.371(5) .
N2 C3 1.312(6) .
N2 Ag1 2.338(4) 5_766
C1 C2 1.483(8) .
C4 S2 1.797(5) 2_756
N3 O2 1.215(9) .
N3 O1 1.224(8) .
N3 O1 1.224(8) 2_755

loop_
_geom_torsion_atom_site_label_1
_geom_torsion_atom_site_label_2
_geom_torsion_atom_site_label_3
_geom_torsion_atom_site_label_4
_geom_torsion
_geom_torsion_site_symmetry_1
_geom_torsion_site_symmetry_4
N2 Ag1 N1 C2 -49.2(4) 6_565 .
N2 Ag1 N1 C2 179.6(4) 5_766 .
N1 Ag1 N1 C2 61.1(4) 2_755 .
N2 Ag1 N1 N2 152.5(3) 6_565 .
N2 Ag1 N1 N2 21.3(4) 5_766 .
N1 Ag1 N1 N2 -97.2(3) 2_755 .
C2 N1 N2 C3 -1.2(6) . .
Ag1 N1 N2 C3 158.9(3) . .
C2 N1 N2 Ag1 172.4(4) . 5_766
Ag1 N1 N2 Ag1 -27.6(5) . 5_766
N2 N1 C2 C1 -179.6(5) . .
Ag1 N1 C2 C1 20.4(8) . .
N2 N1 C2 S1 0.0(6) . .
Ag1 N1 C2 S1 -160.1(2) . .
C3 S1 C2 N1 0.9(4) . .
C3 S1 C2 C1 -179.6(5) . .
N1 N2 C3 S1 1.8(5) . .
Ag1 N2 C3 S1 -172.6(2) 5_766 .
N1 N2 C3 S2 -179.9(4) . .
Ag1 N2 C3 S2 5.6(6) 5_766 .
C2 S1 C3 N2 -1.6(4) . .
C2 S1 C3 S2 -179.7(4) . .
C4 S2 C3 N2 88.2(5) . .
C4 S2 C3 S1 -93.8(4) . .
C3 S2 C4 S2 -68.85(18) . 2_756
